data_4104529
loop_
_publ_author_name
'Christopher J. Hayes'
'Nigel S. Simpkins'
'Douglas T. Kirk'
'Lee Mitchell'
'Jerome Baudoux'
'Alexander J. Blake'
'Claire Wilson'

_publ_section_title
;
 Bridgehead Lithiation-Substitution of Bridged Ketones, Lactones, Lactams,
 and Imides: Experimental Observations and Computational Insights
;
_journal_name_full 'Journal of the American Chemical Society'
_journal_page_first 8196
_journal_page_last 8210
_journal_paper_doi 10.1021/ja9009875
_journal_volume 131
_journal_year 2009
_chemical_formula_moiety 'C17 H23 N O S Si'
_chemical_formula_sum 'C17 H23 N O S Si'
_chemical_formula_weight 317.51
_chemical_name_systematic
; 
 ? 
;
_space_group_IT_number 19
_symmetry_cell_setting orthorhombic
_symmetry_space_group_name_Hall 'P 2ac 2ab'
_symmetry_space_group_name_H-M 'P 21 21 21'
_atom_sites_solution_hydrogens geom
_atom_sites_solution_primary direct
_atom_sites_solution_secondary difmap
_audit_creation_method SHELXL-97
_cell_angle_alpha 90.00
_cell_angle_beta 90.00
_cell_angle_gamma 90.00
_cell_formula_units_Z 4
_cell_length_a 6.293(2)
_cell_length_b 11.150(4)
_cell_length_c 25.494(8)
_cell_measurement_reflns_used 2474
_cell_measurement_temperature 150(2)
_cell_measurement_theta_max 22.65
_cell_measurement_theta_min 2.4
_cell_volume 1788.8(10)
_computing_cell_refinement 'Bruker SAINT version 6.02a (Bruker, 2000)'
_computing_data_collection 'Bruker SMART version 5.625 (Bruker, 2001)'
_computing_data_reduction 'Bruker SAINT; Bruker SHELXTL (Bruker, 1997)'
_computing_molecular_graphics 'Bruker SHELXTL'
_computing_publication_material 'SHELXL-97; PLATON (Spek, 2001)'
_computing_structure_refinement 'SHELXL-97 (Sheldrick, 1997)'
_computing_structure_solution 'SHELXS-97 (Sheldrick, 1990)'
_diffrn_ambient_temperature 150(2)
_diffrn_measured_fraction_theta_full 0.978
_diffrn_measured_fraction_theta_max 0.942
_diffrn_measurement_device_type 'Bruker SMART APEX CCD area detector'
_diffrn_measurement_method omega
_diffrn_radiation_monochromator graphite
_diffrn_radiation_source 'normal-focus sealed tube'
_diffrn_radiation_type MoK\a
_diffrn_radiation_wavelength 0.71073
_diffrn_reflns_av_R_equivalents 0.062
_diffrn_reflns_av_sigmaI/netI 0.0756
_diffrn_reflns_limit_h_max 8
_diffrn_reflns_limit_h_min -8
_diffrn_reflns_limit_k_max 11
_diffrn_reflns_limit_k_min -14
_diffrn_reflns_limit_l_max 30
_diffrn_reflns_limit_l_min -33
_diffrn_reflns_number 10575
_diffrn_reflns_theta_full 27.50
_diffrn_reflns_theta_max 28.09
_diffrn_reflns_theta_min 1.60
_diffrn_standards_decay_% none
_diffrn_standards_number 0
_exptl_absorpt_coefficient_mu 0.247
_exptl_absorpt_correction_type none
_exptl_crystal_colour yellow
_exptl_crystal_density_diffrn 1.179
_exptl_crystal_density_meas 0
_exptl_crystal_density_method 'not measured'
_exptl_crystal_description plate
_exptl_crystal_F_000 680
_exptl_crystal_size_max 0.66
_exptl_crystal_size_mid 0.22
_exptl_crystal_size_min 0.06
_refine_diff_density_max 0.321
_refine_diff_density_min -0.270
_refine_diff_density_rms 0.045
_refine_ls_abs_structure_details 'Flack H D (1983), Acta Cryst. A39, 876-881'
_refine_ls_abs_structure_Flack -0.01(10)
_refine_ls_extinction_method none
_refine_ls_goodness_of_fit_ref 0.930
_refine_ls_hydrogen_treatment 'riding model'
_refine_ls_matrix_type full
_refine_ls_number_parameters 190
_refine_ls_number_reflns 4001
_refine_ls_number_restraints 0
_refine_ls_restrained_S_all 0.930
_refine_ls_R_factor_all 0.0765
_refine_ls_R_factor_gt 0.0436
_refine_ls_shift/su_max 0.001
_refine_ls_shift/su_mean 0.000
_refine_ls_structure_factor_coef Fsqd
_refine_ls_weighting_details 'calc w=1/[\s^2^(Fo^2^)+(0.0360P)^2^+0.0000P] where P=(Fo^2^+2Fc^2^)/3'
_refine_ls_weighting_scheme calc
_refine_ls_wR_factor_gt 0.0813
_refine_ls_wR_factor_ref 0.0883
_reflns_number_gt 2661
_reflns_number_total 4028
_reflns_threshold_expression >2sigma(I)
_cod_data_source_file ja9009875_si_005.cif
_cod_data_source_block thzone
_cod_depositor_comments
;
The following automatic conversions were performed:

'_atom_sites_solution_hydrogens' value 'geometrically placed' was
changed to 'geom'.

Automatic conversion script
Id: cif_fix_values 6452 2018-10-05 10:23:21Z andrius 
;
_cod_original_cell_volume 1789(2)
_cod_database_code 4104529

loop_
_symmetry_equiv_pos_as_xyz
'x, y, z'
'-x+1/2, -y, z+1/2'
'-x, y+1/2, -z+1/2'
'x+1/2, -y+1/2, -z'

loop_
_atom_site_label
_atom_site_type_symbol
_atom_site_fract_x
_atom_site_fract_y
_atom_site_fract_z
_atom_site_U_iso_or_equiv
_atom_site_adp_type
_atom_site_occupancy
_atom_site_symmetry_multiplicity
_atom_site_calc_flag
_atom_site_refinement_flags
Si1 Si 0.35644(11) 0.22632(7) 0.88886(3) 0.03258(18) Uani 1 1 d .
C1 C 0.3451(4) 0.0886(2) 0.84329(9) 0.0311(6) Uani 1 1 d .
O2 O 0.5643(3) -0.01874(16) 0.90458(8) 0.0484(6) Uani 1 1 d .
C2 C 0.4192(4) -0.0208(2) 0.87319(10) 0.0351(6) Uani 1 1 d .
N3 N 0.3128(3) -0.13367(19) 0.86407(8) 0.0335(5) Uani 1 1 d .
S4 S 0.08695(13) -0.28958(8) 0.80837(3) 0.0542(2) Uani 1 1 d .
C4 C 0.1771(4) -0.1545(3) 0.82251(10) 0.0387(7) Uani 1 1 d .
C5 C 0.1173(4) -0.0465(2) 0.78900(10) 0.0390(7) Uani 1 1 d .
H5A H -0.0299 -0.0591 0.7753 0.047 Uiso 1 1 calc R
C6 C 0.2687(5) -0.0343(3) 0.74200(11) 0.0467(8) Uani 1 1 d .
H6A H 0.2717 -0.1111 0.7225 0.056 Uiso 1 1 calc R
H6B H 0.2138 0.0283 0.7180 0.056 Uiso 1 1 calc R
C7 C 0.4939(5) -0.0018(3) 0.75840(12) 0.0455(8) Uani 1 1 d .
H7A H 0.5785 0.0180 0.7268 0.055 Uiso 1 1 calc R
H7B H 0.5609 -0.0718 0.7757 0.055 Uiso 1 1 calc R
C8 C 0.4966(4) 0.1051(3) 0.79604(10) 0.0387(7) Uani 1 1 d .
H8A H 0.4552 0.1783 0.7766 0.046 Uiso 1 1 calc R
H8B H 0.6431 0.1168 0.8092 0.046 Uiso 1 1 calc R
C9 C 0.1180(4) 0.0676(2) 0.82261(10) 0.0370(7) Uani 1 1 d .
H9A H 0.0182 0.0585 0.8524 0.044 Uiso 1 1 calc R
H9B H 0.0717 0.1370 0.8013 0.044 Uiso 1 1 calc R
C10 C 0.2094(4) 0.3510(3) 0.85578(11) 0.0440(8) Uani 1 1 d .
H10A H 0.2124 0.4225 0.8781 0.066 Uiso 1 1 calc R
H10B H 0.0617 0.3267 0.8498 0.066 Uiso 1 1 calc R
H10C H 0.2770 0.3691 0.8221 0.066 Uiso 1 1 calc R
C11 C 0.2290(5) 0.1893(3) 0.95252(11) 0.0489(8) Uani 1 1 d .
H11A H 0.2348 0.2594 0.9757 0.073 Uiso 1 1 calc R
H11B H 0.3045 0.1222 0.9689 0.073 Uiso 1 1 calc R
H11C H 0.0804 0.1668 0.9465 0.073 Uiso 1 1 calc R
C12 C 0.6386(4) 0.2730(3) 0.89927(10) 0.0457(7) Uani 1 1 d .
H12A H 0.6428 0.3430 0.9225 0.069 Uiso 1 1 calc R
H12B H 0.7030 0.2935 0.8655 0.069 Uiso 1 1 calc R
H12C H 0.7178 0.2068 0.9153 0.069 Uiso 1 1 calc R
C13 C 0.3710(5) -0.2327(2) 0.89843(10) 0.0396(7) Uani 1 1 d .
C14 C 0.2339(5) -0.2626(3) 0.93836(11) 0.0507(8) Uani 1 1 d .
H14A H 0.1052 -0.2195 0.9433 0.061 Uiso 1 1 calc R
C15 C 0.2881(7) -0.3578(3) 0.97143(13) 0.0716(11) Uani 1 1 d .
H15A H 0.1962 -0.3806 0.9992 0.086 Uiso 1 1 calc R
C16 C 0.4766(8) -0.4182(3) 0.96326(16) 0.0764(13) Uani 1 1 d .
H16A H 0.5127 -0.4830 0.9857 0.092 Uiso 1 1 calc R
C17 C 0.6133(7) -0.3873(3) 0.92350(15) 0.0677(10) Uani 1 1 d .
H17A H 0.7426 -0.4299 0.9188 0.081 Uiso 1 1 calc R
C18 C 0.5609(5) -0.2931(3) 0.89022(13) 0.0514(8) Uani 1 1 d .
H18A H 0.6531 -0.2706 0.8624 0.062 Uiso 1 1 calc R

loop_
_atom_site_aniso_label
_atom_site_aniso_U_11
_atom_site_aniso_U_22
_atom_site_aniso_U_33
_atom_site_aniso_U_23
_atom_site_aniso_U_13
_atom_site_aniso_U_12
Si1 0.0344(4) 0.0274(4) 0.0360(4) 0.0007(3) 0.0015(4) 0.0000(3)
C1 0.0268(14) 0.0345(16) 0.0322(14) -0.0002(11) -0.0029(12) 0.0024(13)
O2 0.0509(12) 0.0311(12) 0.0630(13) 0.0007(9) -0.0279(11) 0.0001(10)
C2 0.0347(15) 0.0318(16) 0.0388(15) -0.0035(12) -0.0020(13) -0.0007(13)
N3 0.0334(12) 0.0273(13) 0.0398(12) -0.0044(10) -0.0046(11) 0.0012(10)
S4 0.0563(5) 0.0441(5) 0.0623(5) -0.0161(4) -0.0041(4) -0.0142(4)
C4 0.0276(14) 0.0433(18) 0.0453(17) -0.0132(13) -0.0018(13) 0.0026(13)
C5 0.0316(15) 0.0423(17) 0.0432(16) -0.0085(12) -0.0097(13) 0.0022(14)
C6 0.058(2) 0.047(2) 0.0346(17) -0.0049(14) -0.0064(15) 0.0155(16)
C7 0.0480(17) 0.047(2) 0.0411(18) -0.0037(15) 0.0074(14) 0.0092(16)
C8 0.0356(15) 0.0402(18) 0.0404(16) -0.0010(13) 0.0028(13) 0.0040(13)
C9 0.0298(15) 0.0420(17) 0.0392(16) -0.0040(12) -0.0033(13) 0.0064(13)
C10 0.0414(17) 0.0357(18) 0.0550(18) 0.0060(14) 0.0051(15) -0.0031(14)
C11 0.0535(19) 0.045(2) 0.0480(18) 0.0007(14) 0.0033(15) 0.0035(15)
C12 0.0519(17) 0.0418(16) 0.0433(15) -0.0023(13) -0.0027(15) -0.0060(16)
C13 0.0484(17) 0.0277(15) 0.0429(15) -0.0040(12) -0.0077(14) 0.0005(15)
C14 0.071(2) 0.036(2) 0.0452(17) -0.0030(14) 0.0037(16) -0.0009(17)
C15 0.122(4) 0.042(2) 0.050(2) -0.0033(17) 0.000(2) -0.015(2)
C16 0.131(4) 0.031(2) 0.067(3) 0.0037(18) -0.028(3) 0.003(2)
C17 0.083(3) 0.0277(18) 0.092(3) -0.0038(18) -0.023(3) 0.012(2)
C18 0.0570(19) 0.0298(17) 0.067(2) -0.0062(17) -0.0102(18) 0.0031(15)

loop_
_atom_type_symbol
_atom_type_description
_atom_type_scat_dispersion_real
_atom_type_scat_dispersion_imag
_atom_type_scat_source
C C 0.0033 0.0016 'International Tables Vol C Tables 4.2.6.8 and 6.1.1.4'
H H 0.0000 0.0000 'International Tables Vol C Tables 4.2.6.8 and 6.1.1.4'
N N 0.0061 0.0033 'International Tables Vol C Tables 4.2.6.8 and 6.1.1.4'
O O 0.0106 0.0060 'International Tables Vol C Tables 4.2.6.8 and 6.1.1.4'
Si Si 0.0817 0.0704 'International Tables Vol C Tables 4.2.6.8 and 6.1.1.4'
S S 0.1246 0.1234 'International Tables Vol C Tables 4.2.6.8 and 6.1.1.4'

loop_
_geom_angle_atom_site_label_1
_geom_angle_atom_site_label_2
_geom_angle_atom_site_label_3
_geom_angle
C11 Si1 C12 110.37(13)
C11 Si1 C10 110.21(13)
C12 Si1 C10 109.09(14)
C11 Si1 C1 109.51(13)
C12 Si1 C1 110.03(12)
C10 Si1 C1 107.58(12)
C2 C1 C9 109.6(2)
C2 C1 C8 107.4(2)
C9 C1 C8 108.8(2)
C2 C1 Si1 109.13(17)
C9 C1 Si1 111.21(17)
C8 C1 Si1 110.62(17)
O2 C2 N3 118.1(2)
O2 C2 C1 123.2(2)
N3 C2 C1 118.6(2)
C4 N3 C2 123.8(2)
C4 N3 C13 119.3(2)
C2 N3 C13 116.6(2)
N3 C4 C5 116.8(2)
N3 C4 S4 122.3(2)
C5 C4 S4 120.9(2)
C4 C5 C9 110.0(2)
C4 C5 C6 110.7(2)
C9 C5 C6 111.1(2)
C7 C6 C5 112.6(2)
C6 C7 C8 111.6(2)
C7 C8 C1 112.9(2)
C5 C9 C1 108.7(2)
C14 C13 C18 122.3(3)
C14 C13 N3 118.1(3)
C18 C13 N3 119.6(3)
C13 C14 C15 118.5(3)
C16 C15 C14 119.3(4)
C17 C16 C15 121.8(4)
C16 C17 C18 119.4(4)
C13 C18 C17 118.6(3)

loop_
_geom_bond_atom_site_label_1
_geom_bond_atom_site_label_2
_geom_bond_distance
Si1 C11 1.857(3)
Si1 C12 1.869(3)
Si1 C10 1.871(3)
Si1 C1 1.927(3)
C1 C2 1.513(4)
C1 C9 1.542(4)
C1 C8 1.547(4)
O2 C2 1.215(3)
C2 N3 1.444(3)
N3 C4 1.380(3)
N3 C13 1.456(3)
S4 C4 1.650(3)
C4 C5 1.523(4)
C5 C9 1.534(4)
C5 C6 1.537(4)
C6 C7 1.521(4)
C7 C8 1.530(4)
C13 C14 1.375(4)
C13 C18 1.387(4)
C14 C15 1.398(4)
C15 C16 1.380(5)
C16 C17 1.374(5)
C17 C18 1.390(4)

loop_
_geom_torsion_atom_site_label_1
_geom_torsion_atom_site_label_2
_geom_torsion_atom_site_label_3
_geom_torsion_atom_site_label_4
_geom_torsion
C11 Si1 C1 C2 -48.0(2)
C12 Si1 C1 C2 73.5(2)
C10 Si1 C1 C2 -167.75(18)
C11 Si1 C1 C9 73.0(2)
C12 Si1 C1 C9 -165.47(18)
C10 Si1 C1 C9 -46.7(2)
C11 Si1 C1 C8 -165.88(17)
C12 Si1 C1 C8 -44.4(2)
C10 Si1 C1 C8 74.34(19)
C9 C1 C2 O2 -160.3(2)
C8 C1 C2 O2 81.6(3)
Si1 C1 C2 O2 -38.3(3)
C9 C1 C2 N3 19.8(3)
C8 C1 C2 N3 -98.3(2)
Si1 C1 C2 N3 141.78(19)
O2 C2 N3 C4 -166.3(2)
C1 C2 N3 C4 13.6(3)
O2 C2 N3 C13 7.7(3)
C1 C2 N3 C13 -172.4(2)
C2 N3 C4 C5 -7.9(3)
C13 N3 C4 C5 178.3(2)
C2 N3 C4 S4 170.7(2)
C13 N3 C4 S4 -3.1(3)
N3 C4 C5 C9 -30.4(3)
S4 C4 C5 C9 151.0(2)
N3 C4 C5 C6 92.8(3)
S4 C4 C5 C6 -85.8(3)
C4 C5 C6 C7 -67.4(3)
C9 C5 C6 C7 55.1(3)
C5 C6 C7 C8 -49.7(3)
C6 C7 C8 C1 51.6(3)
C2 C1 C8 C7 61.1(3)
C9 C1 C8 C7 -57.5(3)
Si1 C1 C8 C7 -179.94(19)
C4 C5 C9 C1 62.6(3)
C6 C5 C9 C1 -60.4(3)
C2 C1 C9 C5 -56.4(3)
C8 C1 C9 C5 60.8(3)
Si1 C1 C9 C5 -177.13(17)
C4 N3 C13 C14 -83.2(3)
C2 N3 C13 C14 102.6(3)
C4 N3 C13 C18 97.1(3)
C2 N3 C13 C18 -77.2(3)
C18 C13 C14 C15 -0.4(4)
N3 C13 C14 C15 179.8(3)
C13 C14 C15 C16 0.3(5)
C14 C15 C16 C17 0.2(5)
C15 C16 C17 C18 -0.4(5)
C14 C13 C18 C17 0.2(4)
N3 C13 C18 C17 179.9(3)
C16 C17 C18 C13 0.2(5)
